data_7024056
loop_
_publ_author_name
'Hirotsu, Masakazu'
'Ohno, Naoki'
'Nakajima, Takashi'
'Kushibe, Chie'
'Ueno, Keiji'
'Kinoshita, Isamu'

_publ_section_title
;
 Synthesis and characterization of xanthene-bridged Schiff-base
 dimanganese(III) complexes: bimetallic catalysts for asymmetric oxidation
 of sulfides.
;
_journal_issue 1
_journal_name_full 'Dalton transactions (Cambridge, England : 2003)'
_journal_page_first 139
_journal_page_last 148
_journal_paper_doi 10.1039/b909491a
_journal_volume 39
_journal_year 2010
_chemical_absolute_configuration rmad
_chemical_formula_moiety 'C60 H70 F12 Mn2 N4 O10 P2 '
_chemical_formula_sum 'C60 H70 F12 Mn2 N4 O10 P2'
_chemical_formula_weight 1407.04
_space_group_IT_number 1
_symmetry_cell_setting triclinic
_symmetry_Int_Tables_number 1
_symmetry_space_group_name_Hall 'P 1'
_symmetry_space_group_name_H-M 'P 1'
_audit_creation_date 2008-10-04
_audit_creation_method 'by CrystalStructure 3.8'
_cell_angle_alpha 71.281(8)
_cell_angle_beta 88.558(10)
_cell_angle_gamma 76.806(8)
_cell_formula_units_Z 1
_cell_length_a 7.8220(13)
_cell_length_b 13.9842(16)
_cell_length_c 15.372(2)
_cell_measurement_reflns_used 6724
_cell_measurement_temperature 113.1
_cell_measurement_theta_max 27.5
_cell_measurement_theta_min 4.0
_cell_volume 1548.4(4)
_computing_cell_refinement CrystalClear
_computing_data_collection CrystalClear
_computing_data_reduction CrystalStructure
_computing_publication_material 'CrystalStructure 3.8'
_computing_structure_refinement CRYSTALS
_computing_structure_solution SIR97
_diffrn_detector_area_resol_mean 7.31
_diffrn_measured_fraction_theta_full 0.934
_diffrn_measured_fraction_theta_max 0.934
_diffrn_measurement_device_type 'Rigaku Mercury'
_diffrn_measurement_method \w
_diffrn_radiation_type 'Mo K\a'
_diffrn_radiation_wavelength 0.71070
_diffrn_reflns_av_R_equivalents 0.030
_diffrn_reflns_limit_h_max 10
_diffrn_reflns_limit_h_min -9
_diffrn_reflns_limit_k_max 18
_diffrn_reflns_limit_k_min -14
_diffrn_reflns_limit_l_max 19
_diffrn_reflns_limit_l_min -18
_diffrn_reflns_number 15142
_diffrn_reflns_theta_full 27.48
_diffrn_reflns_theta_max 27.48
_exptl_absorpt_coefficient_mu 0.556
_exptl_absorpt_correction_T_max 0.946
_exptl_absorpt_correction_T_min 0.760
_exptl_absorpt_correction_type multi-scan
_exptl_absorpt_process_details 'Jacobson, R. (1998) Private communication'
_exptl_crystal_colour brown
_exptl_crystal_density_diffrn 1.509
_exptl_crystal_density_method 'not measured'
_exptl_crystal_description prism
_exptl_crystal_F_000 726.00
_exptl_crystal_size_max 0.31
_exptl_crystal_size_mid 0.23
_exptl_crystal_size_min 0.10
_refine_diff_density_max 1.54
_refine_diff_density_min -0.94
_refine_ls_abs_structure_details 'Flack, H. D. (1983), Acta Cryst. A39, 876-881. 2862 Friedel Pairs'
_refine_ls_abs_structure_Flack 0.005(18)
_refine_ls_extinction_method none
_refine_ls_goodness_of_fit_ref 1.001
_refine_ls_hydrogen_treatment refall
_refine_ls_number_parameters 862
_refine_ls_number_reflns 9484
_refine_ls_R_factor_gt 0.0545
_refine_ls_shift/su_max 0.0000
_refine_ls_structure_factor_coef Fsqd
_refine_ls_weighting_details 'w = 1/[0.0032Fo^2^ + 1.0000\s(Fo^2^)]/(4Fo^2^)'
_refine_ls_weighting_scheme calc
_refine_ls_wR_factor_ref 0.1507
_reflns_number_gt 8496
_reflns_number_total 9484
_reflns_threshold_expression F^2^>2.0\s(F^2^)
_cod_data_source_file b909491a.txt
_cod_data_source_block 10
_cod_original_formula_sum 'C60 H70 F12 Mn2 N4 O10 P2 '
_cod_database_code 7024056

loop_
_symmetry_equiv_pos_site_id
_symmetry_equiv_pos_as_xyz
1 +X,+Y,+Z

loop_
_atom_site_label
_atom_site_type_symbol
_atom_site_fract_x
_atom_site_fract_y
_atom_site_fract_z
_atom_site_U_iso_or_equiv
_atom_site_adp_type
_atom_site_occupancy
_atom_site_symmetry_multiplicity
_atom_site_calc_flag
_atom_site_refinement_flags
Mn(1) Mn 0.89559(11) 0.07563(6) -0.02717(6) 0.01386(17) Uani 1.00 1 d .
Mn(2) Mn 1.08716(11) 0.19650(6) 0.23263(6) 0.01428(17) Uani 1.00 1 d .
P(1) P 0.6314(2) -0.36690(13) 0.01629(12) 0.0343(4) Uani 1.00 1 d .
P(2) P 0.5299(2) 0.20117(12) 0.62443(10) 0.0311(3) Uani 1.00 1 d .
F(1) F 0.7798(7) -0.4302(4) -0.0262(4) 0.104(2) Uani 1.00 1 d .
F(2) F 0.4925(6) -0.2909(4) 0.0561(3) 0.0729(16) Uani 1.00 1 d .
F(3) F 0.4933(6) -0.3655(3) -0.0576(3) 0.0679(14) Uani 1.00 1 d .
F(4) F 0.5970(12) -0.4680(5) 0.0858(4) 0.149(3) Uani 1.00 1 d .
F(5) F 0.7801(5) -0.3654(2) 0.0862(2) 0.0552(12) Uani 1.00 1 d .
F(6) F 0.6665(6) -0.2604(3) -0.0538(3) 0.0648(14) Uani 1.00 1 d .
F(7) F 0.5839(5) 0.1717(3) 0.5335(2) 0.0472(11) Uani 1.00 1 d .
F(8) F 0.4776(6) 0.2289(3) 0.7163(2) 0.0544(12) Uani 1.00 1 d .
F(9) F 0.6850(10) 0.2562(8) 0.6159(5) 0.151(3) Uani 1.00 1 d .
F(10) F 0.6440(13) 0.0979(6) 0.6828(4) 0.180(3) Uani 1.00 1 d .
F(11) F 0.3668(9) 0.1532(6) 0.6307(4) 0.117(2) Uani 1.00 1 d .
F(12) F 0.4193(11) 0.3085(3) 0.5679(3) 0.110(2) Uani 1.00 1 d .
O(1) O 0.6394(4) -0.2364(2) 0.4525(2) 0.0220(9) Uani 1.00 1 d .
O(2) O 0.7789(4) 0.0666(2) 0.0835(2) 0.0164(8) Uani 1.00 1 d .
O(3) O 0.8747(5) 0.2178(2) -0.0557(2) 0.0205(9) Uani 1.00 1 d .
O(4) O 1.1082(4) 0.0522(2) 0.2753(2) 0.0204(9) Uani 1.00 1 d .
O(5) O 1.1930(4) 0.1966(2) 0.1196(2) 0.0176(9) Uani 1.00 1 d .
O(6) O 0.6405(4) 0.0994(2) -0.1136(2) 0.0240(9) Uani 1.00 1 d .
O(7) O 1.1553(4) 0.0440(2) 0.0481(2) 0.0180(8) Uani 1.00 1 d .
O(8) O 1.3487(4) 0.1705(2) 0.3077(2) 0.0228(9) Uani 1.00 1 d .
O(9) O 0.8215(5) 0.2104(3) 0.1677(2) 0.0275(10) Uani 1.00 1 d .
O(10) O 0.3229(9) 0.0677(4) 0.4856(3) 0.0707(19) Uani 1.00 1 d .
N(1) N 0.9155(5) -0.0746(3) -0.0097(2) 0.0146(10) Uani 1.00 1 d .
N(2) N 1.0261(5) 0.0722(3) -0.1397(2) 0.0134(9) Uani 1.00 1 d .
N(3) N 0.9822(6) 0.2111(3) 0.3461(3) 0.0194(11) Uani 1.00 1 d .
N(4) N 1.0524(5) 0.3491(3) 0.2007(2) 0.0139(9) Uani 1.00 1 d .
C(1) C 0.5298(6) -0.2853(3) 0.4234(3) 0.0153(11) Uani 1.00 1 d .
C(2) C 0.5124(5) -0.2583(3) 0.3273(3) 0.0154(10) Uani 1.00 1 d .
C(3) C 0.4153(6) -0.3118(3) 0.2920(3) 0.0225(13) Uani 1.00 1 d .
C(4) C 0.3383(8) -0.3852(4) 0.3508(3) 0.0318(15) Uani 1.00 1 d .
C(5) C 0.3522(7) -0.4060(4) 0.4462(3) 0.0278(14) Uani 1.00 1 d .
C(6) C 0.4471(6) -0.3558(3) 0.4845(3) 0.0200(12) Uani 1.00 1 d .
C(7) C 0.6642(6) -0.2518(3) 0.5450(3) 0.0167(11) Uani 1.00 1 d .
C(8) C 0.7741(5) -0.1943(3) 0.5623(3) 0.0166(11) Uani 1.00 1 d .
C(9) C 0.7932(6) -0.1978(3) 0.6530(3) 0.0190(11) Uani 1.00 1 d .
C(10) C 0.7076(7) -0.2571(3) 0.7234(3) 0.0248(13) Uani 1.00 1 d .
C(11) C 0.6042(6) -0.3152(3) 0.7018(3) 0.0200(11) Uani 1.00 1 d .
C(12) C 0.5789(6) -0.3144(3) 0.6113(3) 0.0149(10) Uani 1.00 1 d .
C(13) C 0.4547(6) -0.3744(3) 0.5883(3) 0.0197(12) Uani 1.00 1 d .
C(14) C 0.2682(7) -0.3354(4) 0.6164(3) 0.0258(13) Uani 1.00 1 d .
C(15) C 0.5228(7) -0.4909(3) 0.6400(3) 0.0278(14) Uani 1.00 1 d .
C(16) C 0.7241(6) -0.0128(3) 0.1414(3) 0.0160(11) Uani 1.00 1 d .
C(17) C 0.6265(6) 0.0013(3) 0.2158(3) 0.0154(11) Uani 1.00 1 d .
C(18) C 0.5644(6) -0.0782(3) 0.2765(3) 0.0169(11) Uani 1.00 1 d .
C(19) C 0.5956(6) -0.1768(3) 0.2665(3) 0.0134(10) Uani 1.00 1 d .
C(20) C 0.6959(6) -0.1931(3) 0.1946(3) 0.0165(11) Uani 1.00 1 d .
C(21) C 0.7608(6) -0.1139(3) 0.1324(3) 0.0164(11) Uani 1.00 1 d .
C(22) C 0.8524(6) -0.1373(3) 0.0566(3) 0.0155(11) Uani 1.00 1 d .
C(23) C 0.9195(6) 0.2846(3) -0.1308(3) 0.0185(12) Uani 1.00 1 d .
C(24) C 0.8884(7) 0.3897(3) -0.1352(3) 0.0248(13) Uani 1.00 1 d .
C(25) C 0.9362(7) 0.4621(4) -0.2089(4) 0.0328(15) Uani 1.00 1 d .
C(26) C 1.0100(8) 0.4349(4) -0.2850(4) 0.0348(16) Uani 1.00 1 d .
C(27) C 1.0396(7) 0.3357(4) -0.2823(4) 0.0317(14) Uani 1.00 1 d .
C(28) C 0.9951(6) 0.2571(3) -0.2047(3) 0.0212(12) Uani 1.00 1 d .
C(29) C 1.0483(7) 0.1513(4) -0.2033(3) 0.0222(13) Uani 1.00 1 d .
C(30) C 0.9851(6) -0.1050(3) -0.0915(3) 0.0152(11) Uani 1.00 1 d .
C(31) C 1.0766(6) -0.2185(3) -0.0700(3) 0.0174(11) Uani 1.00 1 d .
C(32) C 1.1371(7) -0.2374(3) -0.1596(3) 0.0218(12) Uani 1.00 1 d .
C(33) C 1.2528(7) -0.1656(3) -0.2110(3) 0.0269(13) Uani 1.00 1 d .
C(34) C 1.1638(7) -0.0503(3) -0.2277(3) 0.0233(13) Uani 1.00 1 d .
C(35) C 1.1083(6) -0.0363(3) -0.1363(3) 0.0156(11) Uani 1.00 1 d .
C(36) C 1.0251(6) -0.0027(3) 0.3422(3) 0.0166(11) Uani 1.00 1 d .
C(37) C 1.0414(6) -0.1073(3) 0.3528(3) 0.0181(11) Uani 1.00 1 d .
C(38) C 0.9597(6) -0.1691(3) 0.4237(3) 0.0205(12) Uani 1.00 1 d .
C(39) C 0.8611(6) -0.1291(3) 0.4881(3) 0.0172(11) Uani 1.00 1 d .
C(40) C 0.8491(6) -0.0264(3) 0.4771(3) 0.0174(11) Uani 1.00 1 d .
C(41) C 0.9282(6) 0.0381(3) 0.4067(3) 0.0165(12) Uani 1.00 1 d .
C(42) C 0.9207(6) 0.1398(3) 0.4086(3) 0.0172(12) Uani 1.00 1 d .
C(43) C 1.2427(6) 0.2743(3) 0.0562(3) 0.0163(12) Uani 1.00 1 d .
C(44) C 1.3413(7) 0.2520(4) -0.0149(3) 0.0216(13) Uani 1.00 1 d .
C(45) C 1.3955(7) 0.3290(4) -0.0834(3) 0.0276(14) Uani 1.00 1 d .
C(46) C 1.3548(8) 0.4311(4) -0.0834(4) 0.0329(16) Uani 1.00 1 d .
C(47) C 1.2589(7) 0.4552(4) -0.0143(4) 0.0301(15) Uani 1.00 1 d .
C(48) C 1.2017(6) 0.3783(3) 0.0570(3) 0.0207(12) Uani 1.00 1 d .
C(49) C 1.1042(6) 0.4095(3) 0.1272(3) 0.0199(12) Uani 1.00 1 d .
C(50) C 0.9951(6) 0.3080(3) 0.3627(3) 0.0190(12) Uani 1.00 1 d .
C(51) C 0.8859(8) 0.3393(4) 0.4369(3) 0.0287(14) Uani 1.00 1 d .
C(52) C 0.9249(8) 0.4396(3) 0.4429(3) 0.0280(14) Uani 1.00 1 d .
C(53) C 0.8902(8) 0.5268(4) 0.3496(4) 0.0313(15) Uani 1.00 1 d .
C(54) C 0.9964(7) 0.4920(3) 0.2760(3) 0.0241(13) Uani 1.00 1 d .
C(55) C 0.9538(6) 0.3934(3) 0.2693(3) 0.0172(11) Uani 1.00 1 d .
C(56) C 0.5197(7) 0.0311(4) -0.1008(4) 0.0317(16) Uani 1.00 1 d .
C(57) C 1.2429(7) -0.0558(4) 0.1092(3) 0.0301(14) Uani 1.00 1 d .
C(58) C 1.4616(7) 0.2400(4) 0.3025(4) 0.0350(17) Uani 1.00 1 d .
C(59) C 0.7196(9) 0.3037(5) 0.1104(4) 0.0412(18) Uani 1.00 1 d .
C(60) C 0.3315(8) -0.0373(4) 0.5332(4) 0.0380(16) Uani 1.00 1 d .
H(1) H 0.4028 -0.2973 0.2275 0.029 Uiso 1.00 1 c R
H(2) H 0.2751 -0.4223 0.3265 0.044 Uiso 1.00 1 c R
H(3) H 0.2952 -0.4557 0.4854 0.036 Uiso 1.00 1 c R
H(4) H 0.8663 -0.1587 0.6675 0.022 Uiso 1.00 1 c R
H(5) H 0.7200 -0.2576 0.7849 0.029 Uiso 1.00 1 c R
H(6) H 0.5484 -0.3572 0.7497 0.024 Uiso 1.00 1 c R
H(7) H 0.2509 -0.2645 0.6119 0.033 Uiso 1.00 1 c R
H(8) H 0.2544 -0.3753 0.6780 0.033 Uiso 1.00 1 c R
H(9) H 0.1842 -0.3425 0.5767 0.033 Uiso 1.00 1 c R
H(10) H 0.4264 -0.5231 0.6535 0.034 Uiso 1.00 1 c R
H(11) H 0.5839 -0.4998 0.6957 0.034 Uiso 1.00 1 c R
H(12) H 0.6003 -0.5218 0.6028 0.034 Uiso 1.00 1 c R
H(13) H 0.6025 0.0672 0.2247 0.019 Uiso 1.00 1 c R
H(14) H 0.4989 -0.0659 0.3263 0.021 Uiso 1.00 1 c R
H(15) H 0.7211 -0.2598 0.1875 0.019 Uiso 1.00 1 c R
H(16) H 0.8676 -0.2063 0.0555 0.020 Uiso 1.00 1 c R
H(17) H 0.8335 0.4103 -0.0861 0.029 Uiso 1.00 1 c R
H(18) H 0.9196 0.5316 -0.2091 0.037 Uiso 1.00 1 c R
H(19) H 1.0382 0.4862 -0.3373 0.038 Uiso 1.00 1 c R
H(20) H 1.0912 0.3170 -0.3328 0.035 Uiso 1.00 1 c R
H(21) H 1.1059 0.1397 -0.2554 0.028 Uiso 1.00 1 c R
H(22) H 0.8888 -0.0899 -0.1340 0.019 Uiso 1.00 1 c R
H(23) H 1.1754 -0.2352 -0.0287 0.022 Uiso 1.00 1 c R
H(24) H 0.9972 -0.2606 -0.0428 0.022 Uiso 1.00 1 c R
H(25) H 1.2020 -0.3073 -0.1457 0.026 Uiso 1.00 1 c R
H(26) H 1.0365 -0.2263 -0.1981 0.026 Uiso 1.00 1 c R
H(27) H 1.3600 -0.1825 -0.1758 0.033 Uiso 1.00 1 c R
H(28) H 1.2767 -0.1758 -0.2687 0.033 Uiso 1.00 1 c R
H(29) H 1.2442 -0.0086 -0.2537 0.028 Uiso 1.00 1 c R
H(30) H 1.0633 -0.0304 -0.2686 0.028 Uiso 1.00 1 c R
H(31) H 1.2115 -0.0589 -0.0969 0.020 Uiso 1.00 1 c R
H(32) H 1.1086 -0.1368 0.3115 0.022 Uiso 1.00 1 c R
H(33) H 0.9706 -0.2398 0.4288 0.025 Uiso 1.00 1 c R
H(34) H 0.7838 0.0024 0.5194 0.022 Uiso 1.00 1 c R
H(35) H 0.8668 0.1578 0.4591 0.022 Uiso 1.00 1 c R
H(36) H 1.3716 0.1827 -0.0161 0.027 Uiso 1.00 1 c R
H(37) H 1.4616 0.3120 -0.1312 0.033 Uiso 1.00 1 c R
H(38) H 1.3930 0.4835 -0.1308 0.041 Uiso 1.00 1 c R
H(39) H 1.2303 0.5250 -0.0144 0.035 Uiso 1.00 1 c R
H(40) H 1.0745 0.4817 0.1190 0.025 Uiso 1.00 1 c R
H(41) H 1.1149 0.3003 0.3794 0.024 Uiso 1.00 1 c R
H(42) H 0.7644 0.3505 0.4216 0.038 Uiso 1.00 1 c R
H(43) H 0.9160 0.2858 0.4945 0.038 Uiso 1.00 1 c R
H(44) H 0.8519 0.4616 0.4865 0.036 Uiso 1.00 1 c R
H(45) H 1.0448 0.4262 0.4624 0.036 Uiso 1.00 1 c R
H(46) H 0.7686 0.5442 0.3321 0.039 Uiso 1.00 1 c R
H(47) H 0.9231 0.5860 0.3552 0.039 Uiso 1.00 1 c R
H(48) H 0.9682 0.5455 0.2183 0.031 Uiso 1.00 1 c R
H(49) H 1.1183 0.4788 0.2915 0.030 Uiso 1.00 1 c R
H(50) H 0.8316 0.4075 0.2543 0.020 Uiso 1.00 1 c R

loop_
_atom_site_aniso_label
_atom_site_aniso_U_11
_atom_site_aniso_U_22
_atom_site_aniso_U_33
_atom_site_aniso_U_12
_atom_site_aniso_U_13
_atom_site_aniso_U_23
Mn(1) 0.0163(3) 0.0126(3) 0.0134(3) -0.0046(2) 0.0033(2) -0.0046(2)
Mn(2) 0.0167(3) 0.0130(3) 0.0158(3) -0.0058(2) 0.0042(2) -0.0070(2)
P(1) 0.0326(8) 0.0400(8) 0.0338(8) -0.0057(6) -0.0063(6) -0.0182(6)
P(2) 0.0348(8) 0.0334(7) 0.0245(7) -0.0077(6) 0.0109(6) -0.0096(5)
F(1) 0.079(3) 0.130(4) 0.112(4) 0.048(3) -0.028(3) -0.099(4)
F(2) 0.059(2) 0.088(3) 0.071(3) 0.009(2) -0.001(2) -0.043(2)
F(3) 0.081(3) 0.054(2) 0.070(3) -0.033(2) -0.038(2) -0.005(2)
F(4) 0.207(8) 0.125(5) 0.095(4) -0.125(5) -0.064(5) 0.056(4)
F(5) 0.060(2) 0.044(2) 0.058(2) 0.0092(18) -0.035(2) -0.0252(18)
F(6) 0.082(3) 0.052(2) 0.057(2) -0.026(2) -0.028(2) -0.0026(19)
F(7) 0.043(2) 0.069(2) 0.045(2) -0.0180(18) 0.0211(18) -0.0357(19)
F(8) 0.072(2) 0.060(2) 0.0216(18) 0.007(2) 0.0103(18) -0.0165(16)
F(9) 0.115(5) 0.322(12) 0.124(5) -0.155(7) 0.074(4) -0.152(7)
F(10) 0.232(9) 0.151(6) 0.058(3) 0.144(6) -0.011(4) -0.029(3)
F(11) 0.123(5) 0.193(6) 0.136(5) -0.127(5) 0.103(4) -0.135(5)
F(12) 0.209(7) 0.049(3) 0.036(2) 0.025(3) -0.005(3) -0.003(2)
O(1) 0.0275(19) 0.0297(19) 0.0135(16) -0.0207(14) 0.0015(14) -0.0039(13)
O(2) 0.0209(18) 0.0148(17) 0.0173(17) -0.0079(13) 0.0069(14) -0.0080(13)
O(3) 0.027(2) 0.0134(17) 0.0188(18) -0.0047(14) 0.0060(15) -0.0032(13)
O(4) 0.0214(19) 0.0191(18) 0.0244(19) -0.0096(14) 0.0128(15) -0.0094(14)
O(5) 0.0259(19) 0.0138(17) 0.0159(17) -0.0080(13) 0.0072(15) -0.0067(13)
O(6) 0.0179(18) 0.029(2) 0.0272(19) -0.0080(14) 0.0004(15) -0.0094(15)
O(7) 0.0149(17) 0.0199(18) 0.0187(17) -0.0028(12) 0.0020(14) -0.0064(13)
O(8) 0.0196(18) 0.0212(19) 0.0254(19) -0.0026(14) -0.0026(15) -0.0055(14)
O(9) 0.0214(19) 0.037(2) 0.032(2) -0.0093(15) 0.0004(17) -0.0203(17)
O(10) 0.127(5) 0.058(3) 0.030(2) -0.055(3) -0.019(3) 0.006(2)
N(1) 0.0139(19) 0.019(2) 0.0145(19) -0.0040(15) 0.0014(16) -0.0093(16)
N(2) 0.0104(18) 0.016(2) 0.0117(18) -0.0008(14) 0.0025(15) -0.0031(14)
N(3) 0.024(2) 0.022(2) 0.020(2) -0.0117(17) 0.0056(18) -0.0127(17)
N(4) 0.016(2) 0.013(2) 0.0133(19) -0.0049(15) -0.0008(16) -0.0040(15)
C(1) 0.018(2) 0.013(2) 0.017(2) -0.0064(16) 0.0045(18) -0.0064(16)
C(2) 0.012(2) 0.019(2) 0.016(2) -0.0044(16) 0.0014(17) -0.0071(17)
C(3) 0.026(2) 0.022(2) 0.024(2) -0.0079(19) 0.006(2) -0.0127(19)
C(4) 0.043(3) 0.041(3) 0.027(2) -0.029(2) 0.004(2) -0.019(2)
C(5) 0.035(3) 0.034(2) 0.021(2) -0.021(2) 0.006(2) -0.008(2)
C(6) 0.023(2) 0.018(2) 0.020(2) -0.0092(18) 0.006(2) -0.0066(18)
C(7) 0.018(2) 0.018(2) 0.015(2) -0.0035(17) 0.0025(18) -0.0071(17)
C(8) 0.011(2) 0.023(2) 0.015(2) -0.0039(16) 0.0037(17) -0.0050(17)
C(9) 0.021(2) 0.019(2) 0.016(2) -0.0072(18) -0.0008(19) -0.0031(17)
C(10) 0.037(2) 0.026(2) 0.011(2) -0.011(2) 0.002(2) -0.0033(18)
C(11) 0.023(2) 0.018(2) 0.019(2) -0.0081(18) 0.0075(19) -0.0041(17)
C(12) 0.015(2) 0.012(2) 0.017(2) -0.0019(16) 0.0008(18) -0.0042(16)
C(13) 0.024(2) 0.020(2) 0.020(2) -0.0127(19) 0.007(2) -0.0072(18)
C(14) 0.028(2) 0.029(2) 0.025(2) -0.013(2) 0.009(2) -0.011(2)
C(15) 0.032(2) 0.021(2) 0.031(2) -0.010(2) 0.004(2) -0.007(2)
C(16) 0.017(2) 0.016(2) 0.015(2) -0.0058(17) 0.0020(19) -0.0037(18)
C(17) 0.021(2) 0.014(2) 0.013(2) -0.0061(17) 0.0001(19) -0.0062(17)
C(18) 0.018(2) 0.023(2) 0.011(2) -0.0063(18) 0.0040(18) -0.0074(18)
C(19) 0.017(2) 0.012(2) 0.011(2) -0.0047(16) -0.0037(17) -0.0009(15)
C(20) 0.017(2) 0.015(2) 0.016(2) -0.0014(17) 0.0009(19) -0.0051(17)
C(21) 0.015(2) 0.020(2) 0.016(2) -0.0050(17) 0.0002(18) -0.0086(18)
C(22) 0.018(2) 0.017(2) 0.014(2) -0.0062(17) 0.0024(18) -0.0077(17)
C(23) 0.014(2) 0.015(2) 0.024(2) -0.0049(17) -0.004(2) -0.0002(19)
C(24) 0.023(2) 0.019(2) 0.030(2) 0.0005(19) 0.002(2) -0.008(2)
C(25) 0.031(3) 0.020(2) 0.042(3) -0.008(2) -0.002(2) -0.002(2)
C(26) 0.033(3) 0.024(3) 0.038(3) -0.009(2) 0.014(2) 0.002(2)
C(27) 0.028(2) 0.026(2) 0.032(3) -0.005(2) 0.012(2) 0.000(2)
C(28) 0.020(2) 0.020(2) 0.022(2) -0.0042(19) 0.005(2) -0.0049(19)
C(29) 0.020(2) 0.033(3) 0.017(2) -0.012(2) 0.007(2) -0.009(2)
C(30) 0.017(2) 0.018(2) 0.012(2) -0.0033(17) 0.0048(18) -0.0077(17)
C(31) 0.020(2) 0.019(2) 0.016(2) -0.0097(18) 0.0079(19) -0.0059(17)
C(32) 0.030(2) 0.019(2) 0.016(2) -0.003(2) 0.005(2) -0.0063(18)
C(33) 0.039(3) 0.025(2) 0.019(2) -0.007(2) 0.016(2) -0.012(2)
C(34) 0.031(2) 0.020(2) 0.020(2) -0.007(2) 0.005(2) -0.0063(19)
C(35) 0.018(2) 0.015(2) 0.017(2) -0.0044(16) 0.0070(18) -0.0088(17)
C(36) 0.018(2) 0.017(2) 0.015(2) -0.0071(17) 0.0012(19) -0.0025(18)
C(37) 0.018(2) 0.020(2) 0.018(2) -0.0038(17) 0.0053(19) -0.0080(18)
C(38) 0.017(2) 0.022(2) 0.023(2) -0.0077(18) 0.006(2) -0.0058(19)
C(39) 0.014(2) 0.024(2) 0.014(2) -0.0067(17) -0.0014(18) -0.0035(18)
C(40) 0.016(2) 0.022(2) 0.018(2) -0.0089(18) 0.0039(19) -0.0083(18)
C(41) 0.019(2) 0.020(2) 0.012(2) -0.0094(18) 0.0014(19) -0.0038(18)
C(42) 0.017(2) 0.019(2) 0.020(2) -0.0049(18) 0.005(2) -0.0115(19)
C(43) 0.017(2) 0.017(2) 0.018(2) -0.0079(18) 0.0002(19) -0.0071(18)
C(44) 0.024(2) 0.019(2) 0.024(2) -0.0103(19) 0.007(2) -0.0068(19)
C(45) 0.027(2) 0.028(2) 0.027(2) -0.011(2) 0.006(2) -0.005(2)
C(46) 0.044(3) 0.034(3) 0.024(2) -0.021(2) 0.017(2) -0.007(2)
C(47) 0.038(3) 0.019(2) 0.030(3) -0.007(2) 0.007(2) -0.005(2)
C(48) 0.020(2) 0.017(2) 0.024(2) -0.0032(18) 0.004(2) -0.007(2)
C(49) 0.022(2) 0.018(2) 0.021(2) -0.0030(18) -0.005(2) -0.0099(19)
C(50) 0.021(2) 0.016(2) 0.024(2) -0.0056(17) 0.003(2) -0.0114(18)
C(51) 0.039(3) 0.031(2) 0.026(2) -0.017(2) 0.017(2) -0.016(2)
C(52) 0.046(3) 0.021(2) 0.023(2) -0.011(2) 0.012(2) -0.0141(19)
C(53) 0.044(3) 0.019(2) 0.035(3) -0.002(2) 0.004(2) -0.018(2)
C(54) 0.034(2) 0.018(2) 0.023(2) -0.007(2) 0.000(2) -0.0113(19)
C(55) 0.019(2) 0.020(2) 0.012(2) -0.0036(17) -0.0004(19) -0.0052(17)
C(56) 0.023(2) 0.035(3) 0.040(3) -0.015(2) 0.000(2) -0.010(2)
C(57) 0.033(3) 0.024(2) 0.026(2) 0.005(2) -0.011(2) -0.006(2)
C(58) 0.023(2) 0.043(3) 0.042(3) -0.017(2) 0.002(2) -0.010(2)
C(59) 0.042(3) 0.036(3) 0.043(3) -0.005(2) 0.005(3) -0.013(2)
C(60) 0.046(3) 0.033(3) 0.030(3) -0.005(2) -0.004(2) -0.005(2)

loop_
_atom_type_symbol
_atom_type_description
_atom_type_scat_dispersion_real
_atom_type_scat_dispersion_imag
_atom_type_scat_source
C C 0.003 0.002
;
International Tables for Crystallography
(1992, Vol. C, Tables 4.2.6.8 and 6.1.1.4)
;
H H 0.000 0.000
;
International Tables for Crystallography
(1992, Vol. C, Table 6.1.1.4)
;
F F 0.017 0.010
;
International Tables for Crystallography
(1992, Vol. C, Tables 4.2.6.8 and 6.1.1.4)
;
Mn Mn 0.337 0.728
;
International Tables for Crystallography
(1992, Vol. C, Tables 4.2.6.8 and 6.1.1.4)
;
N N 0.006 0.003
;
International Tables for Crystallography
(1992, Vol. C, Tables 4.2.6.8 and 6.1.1.4)
;
O O 0.011 0.006
;
International Tables for Crystallography
(1992, Vol. C, Tables 4.2.6.8 and 6.1.1.4)
;
P P 0.102 0.094
;
International Tables for Crystallography
(1992, Vol. C, Tables 4.2.6.8 and 6.1.1.4)
;

loop_
_geom_angle_atom_site_label_1
_geom_angle_atom_site_label_2
_geom_angle_atom_site_label_3
_geom_angle
_geom_angle_publ_flag
O(2) Mn(1) O(3) 92.44(16) yes
O(2) Mn(1) O(6) 94.08(15) yes
O(2) Mn(1) O(7) 90.34(14) yes
O(2) Mn(1) N(1) 92.17(16) yes
O(2) Mn(1) N(2) 175.20(15) yes
O(3) Mn(1) O(6) 92.84(15) yes
O(3) Mn(1) O(7) 90.10(15) yes
O(3) Mn(1) N(1) 174.44(18) yes
O(3) Mn(1) N(2) 92.14(17) yes
O(6) Mn(1) O(7) 174.57(15) yes
O(6) Mn(1) N(1) 83.74(15) yes
O(6) Mn(1) N(2) 87.11(15) yes
O(7) Mn(1) N(1) 92.97(15) yes
O(7) Mn(1) N(2) 88.23(15) yes
N(1) Mn(1) N(2) 83.32(17) yes
O(4) Mn(2) O(5) 94.08(16) yes
O(4) Mn(2) O(8) 88.84(15) yes
O(4) Mn(2) O(9) 86.96(16) yes
O(4) Mn(2) N(3) 91.74(18) yes
O(4) Mn(2) N(4) 173.56(18) yes
O(5) Mn(2) O(8) 93.21(15) yes
O(5) Mn(2) O(9) 89.83(16) yes
O(5) Mn(2) N(3) 173.98(18) yes
O(5) Mn(2) N(4) 92.36(16) yes
O(8) Mn(2) O(9) 174.99(13) yes
O(8) Mn(2) N(3) 85.35(17) yes
O(8) Mn(2) N(4) 90.84(16) yes
O(9) Mn(2) N(3) 92.03(18) yes
O(9) Mn(2) N(4) 93.02(16) yes
N(3) Mn(2) N(4) 81.83(18) yes
F(1) P(1) F(2) 172.8(3) yes
F(1) P(1) F(3) 90.1(3) yes
F(1) P(1) F(4) 91.2(3) yes
F(1) P(1) F(5) 87.6(3) yes
F(1) P(1) F(6) 90.0(2) yes
F(2) P(1) F(3) 93.1(2) yes
F(2) P(1) F(4) 95.1(3) yes
F(2) P(1) F(5) 88.8(2) yes
F(2) P(1) F(6) 83.7(2) yes
F(3) P(1) F(4) 92.4(3) yes
F(3) P(1) F(5) 176.2(2) yes
F(3) P(1) F(6) 88.6(2) yes
F(4) P(1) F(5) 90.7(3) yes
F(4) P(1) F(6) 178.4(3) yes
F(5) P(1) F(6) 88.4(2) yes
F(7) P(2) F(8) 179.1(2) yes
F(7) P(2) F(9) 90.7(3) yes
F(7) P(2) F(10) 90.0(3) yes
F(7) P(2) F(11) 90.2(3) yes
F(7) P(2) F(12) 91.9(2) yes
F(8) P(2) F(9) 89.3(4) yes
F(8) P(2) F(10) 89.1(3) yes
F(8) P(2) F(11) 89.8(3) yes
F(8) P(2) F(12) 89.0(2) yes
F(9) P(2) F(10) 92.0(5) yes
F(9) P(2) F(11) 176.3(4) yes
F(9) P(2) F(12) 85.7(4) yes
F(10) P(2) F(11) 91.6(4) yes
F(10) P(2) F(12) 177.0(5) yes
F(11) P(2) F(12) 90.8(4) yes
C(1) O(1) C(7) 120.3(3) yes
Mn(1) O(2) C(16) 129.7(3) yes
Mn(1) O(3) C(23) 129.2(3) yes
Mn(2) O(4) C(36) 128.5(3) yes
Mn(2) O(5) C(43) 128.4(3) yes
Mn(1) O(6) C(56) 128.7(2) yes
Mn(1) O(7) C(57) 124.0(3) yes
Mn(2) O(8) C(58) 130.7(2) yes
Mn(2) O(9) C(59) 123.1(4) yes
Mn(1) N(1) C(22) 125.3(3) yes
Mn(1) N(1) C(30) 112.9(2) yes
C(22) N(1) C(30) 120.9(4) yes
Mn(1) N(2) C(29) 124.9(4) yes
Mn(1) N(2) C(35) 111.5(2) yes
C(29) N(2) C(35) 123.4(4) yes
Mn(2) N(3) C(42) 125.4(4) yes
Mn(2) N(3) C(50) 113.6(3) yes
C(42) N(3) C(50) 120.6(4) yes
Mn(2) N(4) C(49) 125.4(3) yes
Mn(2) N(4) C(55) 114.4(2) yes
C(49) N(4) C(55) 120.2(4) yes
O(1) C(1) C(2) 113.6(3) yes
O(1) C(1) C(6) 122.4(4) yes
C(2) C(1) C(6) 124.0(5) yes
C(1) C(2) C(3) 117.2(4) yes
C(1) C(2) C(19) 120.7(4) yes
C(3) C(2) C(19) 122.2(4) yes
C(2) C(3) C(4) 120.1(5) yes
C(3) C(4) C(5) 120.7(6) yes
C(4) C(5) C(6) 121.5(5) yes
C(1) C(6) C(5) 116.4(4) yes
C(1) C(6) C(13) 122.1(5) yes
C(5) C(6) C(13) 121.5(4) yes
O(1) C(7) C(8) 112.9(4) yes
O(1) C(7) C(12) 122.1(4) yes
C(8) C(7) C(12) 124.9(4) yes
C(7) C(8) C(9) 116.7(4) yes
C(7) C(8) C(39) 122.1(4) yes
C(9) C(8) C(39) 121.2(4) yes
C(8) C(9) C(10) 121.7(5) yes
C(9) C(10) C(11) 118.6(4) yes
C(10) C(11) C(12) 122.3(4) yes
C(7) C(12) C(11) 115.8(4) yes
C(7) C(12) C(13) 122.9(4) yes
C(11) C(12) C(13) 121.2(4) yes
C(6) C(13) C(12) 109.8(4) yes
C(6) C(13) C(14) 108.3(3) yes
C(6) C(13) C(15) 109.7(4) yes
C(12) C(13) C(14) 109.5(4) yes
C(12) C(13) C(15) 109.2(4) yes
C(14) C(13) C(15) 110.3(4) yes
O(2) C(16) C(17) 119.6(4) yes
O(2) C(16) C(21) 123.2(4) yes
C(17) C(16) C(21) 117.2(4) yes
C(16) C(17) C(18) 121.6(4) yes
C(17) C(18) C(19) 121.5(4) yes
C(2) C(19) C(18) 120.5(4) yes
C(2) C(19) C(20) 121.6(4) yes
C(18) C(19) C(20) 117.8(4) yes
C(19) C(20) C(21) 121.7(4) yes
C(16) C(21) C(20) 120.2(4) yes
C(16) C(21) C(22) 122.7(4) yes
C(20) C(21) C(22) 116.9(4) yes
N(1) C(22) C(21) 126.7(5) yes
O(3) C(23) C(24) 117.7(5) yes
O(3) C(23) C(28) 123.9(4) yes
C(24) C(23) C(28) 118.4(4) yes
C(23) C(24) C(25) 120.9(5) yes
C(24) C(25) C(26) 120.8(5) yes
C(25) C(26) C(27) 119.0(5) yes
C(26) C(27) C(28) 121.5(5) yes
C(23) C(28) C(27) 119.2(5) yes
C(23) C(28) C(29) 122.7(4) yes
C(27) C(28) C(29) 117.7(5) yes
N(2) C(29) C(28) 126.4(5) yes
N(1) C(30) C(31) 114.9(3) yes
N(1) C(30) C(35) 107.3(4) yes
C(31) C(30) C(35) 110.6(3) yes
C(30) C(31) C(32) 108.7(3) yes
C(31) C(32) C(33) 112.4(4) yes
C(32) C(33) C(34) 112.0(4) yes
C(33) C(34) C(35) 108.8(3) yes
N(2) C(35) C(30) 108.7(3) yes
N(2) C(35) C(34) 115.7(3) yes
C(30) C(35) C(34) 110.9(4) yes
O(4) C(36) C(37) 118.4(4) yes
O(4) C(36) C(41) 123.3(4) yes
C(37) C(36) C(41) 118.2(4) yes
C(36) C(37) C(38) 120.6(4) yes
C(37) C(38) C(39) 121.7(4) yes
C(8) C(39) C(38) 121.5(4) yes
C(8) C(39) C(40) 121.9(4) yes
C(38) C(39) C(40) 116.6(4) yes
C(39) C(40) C(41) 123.3(4) yes
C(36) C(41) C(40) 119.5(4) yes
C(36) C(41) C(42) 122.7(4) yes
C(40) C(41) C(42) 117.6(4) yes
N(3) C(42) C(41) 125.3(5) yes
O(5) C(43) C(44) 118.0(4) yes
O(5) C(43) C(48) 123.8(4) yes
C(44) C(43) C(48) 118.2(4) yes
C(43) C(44) C(45) 121.1(5) yes
C(44) C(45) C(46) 121.0(5) yes
C(45) C(46) C(47) 119.2(5) yes
C(46) C(47) C(48) 121.3(5) yes
C(43) C(48) C(47) 119.2(5) yes
C(43) C(48) C(49) 122.9(4) yes
C(47) C(48) C(49) 117.9(5) yes
N(4) C(49) C(48) 126.4(4) yes
N(3) C(50) C(51) 118.3(4) yes
N(3) C(50) C(55) 105.7(4) yes
C(51) C(50) C(55) 111.3(3) yes
C(50) C(51) C(52) 108.6(4) yes
C(51) C(52) C(53) 111.8(5) yes
C(52) C(53) C(54) 110.6(4) yes
C(53) C(54) C(55) 110.4(4) yes
N(4) C(55) C(50) 106.3(3) yes
N(4) C(55) C(54) 116.1(4) yes
C(50) C(55) C(54) 109.3(4) yes
C(2) C(3) H(1) 119.9 no
C(4) C(3) H(1) 119.9 no
C(3) C(4) H(2) 119.6 no
C(5) C(4) H(2) 119.6 no
C(4) C(5) H(3) 119.3 no
C(6) C(5) H(3) 119.3 no
C(8) C(9) H(4) 119.1 no
C(10) C(9) H(4) 119.1 no
C(9) C(10) H(5) 120.7 no
C(11) C(10) H(5) 120.7 no
C(10) C(11) H(6) 118.8 no
C(12) C(11) H(6) 118.8 no
C(13) C(14) H(7) 109.5 no
C(13) C(14) H(8) 109.5 no
C(13) C(14) H(9) 109.5 no
H(7) C(14) H(8) 109.5 no
H(7) C(14) H(9) 109.5 no
H(8) C(14) H(9) 109.5 no
C(13) C(15) H(10) 109.5 no
C(13) C(15) H(11) 109.5 no
C(13) C(15) H(12) 109.5 no
H(10) C(15) H(11) 109.5 no
H(10) C(15) H(12) 109.5 no
H(11) C(15) H(12) 109.5 no
C(16) C(17) H(13) 119.2 no
C(18) C(17) H(13) 119.2 no
C(17) C(18) H(14) 119.2 no
C(19) C(18) H(14) 119.2 no
C(19) C(20) H(15) 119.2 no
C(21) C(20) H(15) 119.2 no
N(1) C(22) H(16) 116.7 no
C(21) C(22) H(16) 116.7 no
C(23) C(24) H(17) 119.5 no
C(25) C(24) H(17) 119.5 no
C(24) C(25) H(18) 119.6 no
C(26) C(25) H(18) 119.6 no
C(25) C(26) H(19) 120.5 no
C(27) C(26) H(19) 120.5 no
C(26) C(27) H(20) 119.2 no
C(28) C(27) H(20) 119.2 no
N(2) C(29) H(21) 116.8 no
C(28) C(29) H(21) 116.8 no
N(1) C(30) H(22) 107.9 no
C(31) C(30) H(22) 107.9 no
C(35) C(30) H(22) 107.9 no
C(30) C(31) H(23) 109.7 no
C(30) C(31) H(24) 109.7 no
C(32) C(31) H(23) 109.7 no
C(32) C(31) H(24) 109.7 no
H(23) C(31) H(24) 109.5 no
C(31) C(32) H(25) 108.7 no
C(31) C(32) H(26) 108.7 no
C(33) C(32) H(25) 108.7 no
C(33) C(32) H(26) 108.7 no
H(25) C(32) H(26) 109.5 no
C(32) C(33) H(27) 108.8 no
C(32) C(33) H(28) 108.8 no
C(34) C(33) H(27) 108.8 no
C(34) C(33) H(28) 108.8 no
H(27) C(33) H(28) 109.5 no
C(33) C(34) H(29) 109.6 no
C(33) C(34) H(30) 109.6 no
C(35) C(34) H(29) 109.6 no
C(35) C(34) H(30) 109.6 no
H(29) C(34) H(30) 109.5 no
N(2) C(35) H(31) 107.0 no
C(30) C(35) H(31) 107.0 no
C(34) C(35) H(31) 107.0 no
C(36) C(37) H(32) 119.7 no
C(38) C(37) H(32) 119.7 no
C(37) C(38) H(33) 119.1 no
C(39) C(38) H(33) 119.1 no
C(39) C(40) H(34) 118.3 no
C(41) C(40) H(34) 118.3 no
N(3) C(42) H(35) 117.4 no
C(41) C(42) H(35) 117.4 no
C(43) C(44) H(36) 119.5 no
C(45) C(44) H(36) 119.5 no
C(44) C(45) H(37) 119.5 no
C(46) C(45) H(37) 119.5 no
C(45) C(46) H(38) 120.4 no
C(47) C(46) H(38) 120.4 no
C(46) C(47) H(39) 119.4 no
C(48) C(47) H(39) 119.4 no
N(4) C(49) H(40) 116.8 no
C(48) C(49) H(40) 116.8 no
N(3) C(50) H(41) 107.0 no
C(51) C(50) H(41) 107.0 no
C(55) C(50) H(41) 107.0 no
C(50) C(51) H(42) 109.7 no
C(50) C(51) H(43) 109.7 no
C(52) C(51) H(42) 109.7 no
C(52) C(51) H(43) 109.7 no
H(42) C(51) H(43) 109.5 no
C(51) C(52) H(44) 108.9 no
C(51) C(52) H(45) 108.9 no
C(53) C(52) H(44) 108.9 no
C(53) C(52) H(45) 108.9 no
H(44) C(52) H(45) 109.5 no
C(52) C(53) H(46) 109.2 no
C(52) C(53) H(47) 109.2 no
C(54) C(53) H(46) 109.2 no
C(54) C(53) H(47) 109.2 no
H(46) C(53) H(47) 109.5 no
C(53) C(54) H(48) 109.2 no
C(53) C(54) H(49) 109.2 no
C(55) C(54) H(48) 109.2 no
C(55) C(54) H(49) 109.3 no
H(48) C(54) H(49) 109.5 no
N(4) C(55) H(50) 108.3 no
C(50) C(55) H(50) 108.3 no
C(54) C(55) H(50) 108.3 no

loop_
_geom_bond_atom_site_label_1
_geom_bond_atom_site_label_2
_geom_bond_distance
_geom_bond_publ_flag
Mn(1) O(2) 1.891(3) yes
Mn(1) O(3) 1.862(3) yes
Mn(1) O(6) 2.325(4) yes
Mn(1) O(7) 2.245(3) yes
Mn(1) N(1) 2.000(4) yes
Mn(1) N(2) 1.995(4) yes
Mn(2) O(4) 1.880(3) yes
Mn(2) O(5) 1.906(3) yes
Mn(2) O(8) 2.271(4) yes
Mn(2) O(9) 2.269(4) yes
Mn(2) N(3) 1.960(4) yes
Mn(2) N(4) 1.984(4) yes
P(1) F(1) 1.556(6) yes
P(1) F(2) 1.595(5) yes
P(1) F(3) 1.579(5) yes
P(1) F(4) 1.549(7) yes
P(1) F(5) 1.612(5) yes
P(1) F(6) 1.611(4) yes
P(2) F(7) 1.600(4) yes
P(2) F(8) 1.600(4) yes
P(2) F(9) 1.561(10) yes
P(2) F(10) 1.519(7) yes
P(2) F(11) 1.558(8) yes
P(2) F(12) 1.537(4) yes
O(1) C(1) 1.372(6) yes
O(1) C(7) 1.380(6) yes
O(2) C(16) 1.332(5) yes
O(3) C(23) 1.329(6) yes
O(4) C(36) 1.325(6) yes
O(5) C(43) 1.333(5) yes
O(6) C(56) 1.458(8) yes
O(7) C(57) 1.433(5) yes
O(8) C(58) 1.439(8) yes
O(9) C(59) 1.392(6) yes
O(10) C(60) 1.402(7) yes
N(1) C(22) 1.284(6) yes
N(1) C(30) 1.504(6) yes
N(2) C(29) 1.262(6) yes
N(2) C(35) 1.492(6) yes
N(3) C(42) 1.315(6) yes
N(3) C(50) 1.481(7) yes
N(4) C(49) 1.295(6) yes
N(4) C(55) 1.499(6) yes
C(1) C(2) 1.405(6) yes
C(1) C(6) 1.393(6) yes
C(2) C(3) 1.403(8) yes
C(2) C(19) 1.490(6) yes
C(3) C(4) 1.376(7) yes
C(4) C(5) 1.402(8) yes
C(5) C(6) 1.384(9) yes
C(6) C(13) 1.532(7) yes
C(7) C(8) 1.386(7) yes
C(7) C(12) 1.382(6) yes
C(8) C(9) 1.391(7) yes
C(8) C(39) 1.474(6) yes
C(9) C(10) 1.396(6) yes
C(10) C(11) 1.383(8) yes
C(11) C(12) 1.406(7) yes
C(12) C(13) 1.534(8) yes
C(13) C(14) 1.539(7) yes
C(13) C(15) 1.537(6) yes
C(16) C(17) 1.400(7) yes
C(16) C(21) 1.428(7) yes
C(17) C(18) 1.379(6) yes
C(18) C(19) 1.402(7) yes
C(19) C(20) 1.387(6) yes
C(20) C(21) 1.397(6) yes
C(21) C(22) 1.441(7) yes
C(23) C(24) 1.414(7) yes
C(23) C(28) 1.389(8) yes
C(24) C(25) 1.365(7) yes
C(25) C(26) 1.412(9) yes
C(26) C(27) 1.340(8) yes
C(27) C(28) 1.436(7) yes
C(28) C(29) 1.436(8) yes
C(30) C(31) 1.516(6) yes
C(30) C(35) 1.513(6) yes
C(31) C(32) 1.528(7) yes
C(32) C(33) 1.523(7) yes
C(33) C(34) 1.543(7) yes
C(34) C(35) 1.519(7) yes
C(36) C(37) 1.395(7) yes
C(36) C(41) 1.418(7) yes
C(37) C(38) 1.398(6) yes
C(38) C(39) 1.418(7) yes
C(39) C(40) 1.372(7) yes
C(40) C(41) 1.401(6) yes
C(41) C(42) 1.420(7) yes
C(43) C(44) 1.398(7) yes
C(43) C(48) 1.419(7) yes
C(44) C(45) 1.381(7) yes
C(45) C(46) 1.389(8) yes
C(46) C(47) 1.371(9) yes
C(47) C(48) 1.413(7) yes
C(48) C(49) 1.429(8) yes
C(50) C(51) 1.525(8) yes
C(50) C(55) 1.530(5) yes
C(51) C(52) 1.533(9) yes
C(52) C(53) 1.536(6) yes
C(53) C(54) 1.526(8) yes
C(54) C(55) 1.526(8) yes
C(3) H(1) 0.950 no
C(4) H(2) 0.950 no
C(5) H(3) 0.950 no
C(9) H(4) 0.950 no
C(10) H(5) 0.950 no
C(11) H(6) 0.950 no
C(14) H(7) 0.950 no
C(14) H(8) 0.950 no
C(14) H(9) 0.950 no
C(15) H(10) 0.950 no
C(15) H(11) 0.950 no
C(15) H(12) 0.950 no
C(17) H(13) 0.950 no
C(18) H(14) 0.950 no
C(20) H(15) 0.950 no
C(22) H(16) 0.950 no
C(24) H(17) 0.950 no
C(25) H(18) 0.950 no
C(26) H(19) 0.950 no
C(27) H(20) 0.950 no
C(29) H(21) 0.950 no
C(30) H(22) 0.950 no
C(31) H(23) 0.950 no
C(31) H(24) 0.950 no
C(32) H(25) 0.950 no
C(32) H(26) 0.950 no
C(33) H(27) 0.950 no
C(33) H(28) 0.950 no
C(34) H(29) 0.950 no
C(34) H(30) 0.950 no
C(35) H(31) 0.950 no
C(37) H(32) 0.950 no
C(38) H(33) 0.950 no
C(40) H(34) 0.950 no
C(42) H(35) 0.950 no
C(44) H(36) 0.950 no
C(45) H(37) 0.950 no
C(46) H(38) 0.950 no
C(47) H(39) 0.950 no
C(49) H(40) 0.950 no
C(50) H(41) 0.950 no
C(51) H(42) 0.950 no
C(51) H(43) 0.950 no
C(52) H(44) 0.950 no
C(52) H(45) 0.950 no
C(53) H(46) 0.950 no
C(53) H(47) 0.950 no
C(54) H(48) 0.950 no
C(54) H(49) 0.950 no
C(55) H(50) 0.950 no

loop_
_geom_torsion_atom_site_label_1
_geom_torsion_atom_site_label_2
_geom_torsion_atom_site_label_3
_geom_torsion_atom_site_label_4
_geom_torsion
O(2) Mn(1) O(3) C(23) -175.3(4)
O(3) Mn(1) O(2) C(16) 172.0(4)
O(2) Mn(1) O(6) C(56) -59.4(4)
O(6) Mn(1) O(2) C(16) 79.0(4)
O(2) Mn(1) O(7) C(57) 73.6(4)
O(7) Mn(1) O(2) C(16) -97.9(4)
O(2) Mn(1) N(1) C(22) 3.0(4)
O(2) Mn(1) N(1) C(30) 172.7(3)
N(1) Mn(1) O(2) C(16) -4.9(4)
O(2) Mn(1) N(2) C(29) -171(2)
O(2) Mn(1) N(2) C(35) 5(2)
N(2) Mn(1) O(2) C(16) -25(2)
O(3) Mn(1) O(6) C(56) -152.1(4)
O(6) Mn(1) O(3) C(23) -81.1(4)
O(3) Mn(1) O(7) C(57) 166.0(4)
O(7) Mn(1) O(3) C(23) 94.3(4)
O(3) Mn(1) N(1) C(22) -143.1(16)
O(3) Mn(1) N(1) C(30) 26.6(19)
N(1) Mn(1) O(3) C(23) -29(2)
O(3) Mn(1) N(2) C(29) -7.8(4)
O(3) Mn(1) N(2) C(35) 167.4(3)
N(2) Mn(1) O(3) C(23) 6.1(4)
O(6) Mn(1) O(7) C(57) -71.1(14)
O(7) Mn(1) O(6) C(56) 85.2(14)
O(6) Mn(1) N(1) C(22) -90.9(4)
O(6) Mn(1) N(1) C(30) 78.8(3)
N(1) Mn(1) O(6) C(56) 32.3(4)
O(6) Mn(1) N(2) C(29) 84.9(4)
O(6) Mn(1) N(2) C(35) -99.9(3)
N(2) Mn(1) O(6) C(56) 115.9(4)
O(7) Mn(1) N(1) C(22) 93.4(4)
O(7) Mn(1) N(1) C(30) -96.9(3)
N(1) Mn(1) O(7) C(57) -18.6(4)
O(7) Mn(1) N(2) C(29) -97.9(4)
O(7) Mn(1) N(2) C(35) 77.3(3)
N(2) Mn(1) O(7) C(57) -101.9(4)
N(1) Mn(1) N(2) C(29) 168.9(4)
N(1) Mn(1) N(2) C(35) -15.9(3)
N(2) Mn(1) N(1) C(22) -178.7(4)
N(2) Mn(1) N(1) C(30) -9.0(3)
O(4) Mn(2) O(5) C(43) -171.0(4)
O(5) Mn(2) O(4) C(36) -162.7(4)
O(4) Mn(2) O(8) C(58) 168.0(5)
O(8) Mn(2) O(4) C(36) 104.1(4)
O(4) Mn(2) O(9) C(59) -173.6(4)
O(9) Mn(2) O(4) C(36) -73.1(4)
O(4) Mn(2) N(3) C(42) -13.8(4)
O(4) Mn(2) N(3) C(50) 159.5(3)
N(3) Mn(2) O(4) C(36) 18.8(4)
O(4) Mn(2) N(4) C(49) 177.1(14)
O(4) Mn(2) N(4) C(55) -4.3(17)
N(4) Mn(2) O(4) C(36) 16.9(18)
O(5) Mn(2) O(8) C(58) 74.0(5)
O(8) Mn(2) O(5) C(43) -81.9(4)
O(5) Mn(2) O(9) C(59) -79.5(4)
O(9) Mn(2) O(5) C(43) 102.1(4)
O(5) Mn(2) N(3) C(42) -178.9(14)
O(5) Mn(2) N(3) C(50) -5.6(18)
N(3) Mn(2) O(5) C(43) -5.9(18)
O(5) Mn(2) N(4) C(49) -3.3(4)
O(5) Mn(2) N(4) C(55) 175.4(3)
N(4) Mn(2) O(5) C(43) 9.1(4)
O(8) Mn(2) O(9) C(59) 153.2(17)
O(9) Mn(2) O(8) C(58) -158.8(17)
O(8) Mn(2) N(3) C(42) -102.5(4)
O(8) Mn(2) N(3) C(50) 70.8(3)
N(3) Mn(2) O(8) C(58) -100.1(5)
O(8) Mn(2) N(4) C(49) 90.0(4)
O(8) Mn(2) N(4) C(55) -91.4(3)
N(4) Mn(2) O(8) C(58) -18.4(5)
O(9) Mn(2) N(3) C(42) 73.2(4)
O(9) Mn(2) N(3) C(50) -113.5(3)
N(3) Mn(2) O(9) C(59) 94.7(4)
O(9) Mn(2) N(4) C(49) -93.2(4)
O(9) Mn(2) N(4) C(55) 85.4(3)
N(4) Mn(2) O(9) C(59) 12.8(4)
N(3) Mn(2) N(4) C(49) 175.1(4)
N(3) Mn(2) N(4) C(55) -6.2(3)
N(4) Mn(2) N(3) C(42) 165.9(4)
N(4) Mn(2) N(3) C(50) -20.7(3)
C(1) O(1) C(7) C(8) -178.0(3)
C(1) O(1) C(7) C(12) -1.2(6)
C(7) O(1) C(1) C(2) 177.4(3)
C(7) O(1) C(1) C(6) -3.5(6)
Mn(1) O(2) C(16) C(17) -174.6(3)
Mn(1) O(2) C(16) C(21) 5.9(7)
Mn(1) O(3) C(23) C(24) 179.7(3)
Mn(1) O(3) C(23) C(28) -0.4(6)
Mn(2) O(4) C(36) C(37) 170.3(3)
Mn(2) O(4) C(36) C(41) -13.2(7)
Mn(2) O(5) C(43) C(44) 170.6(3)
Mn(2) O(5) C(43) C(48) -9.1(7)
Mn(1) N(1) C(22) C(21) -2.2(7)
Mn(1) N(1) C(30) C(31) 154.4(3)
Mn(1) N(1) C(30) C(35) 31.1(3)
C(22) N(1) C(30) C(31) -35.3(6)
C(22) N(1) C(30) C(35) -158.7(4)
C(30) N(1) C(22) C(21) -171.1(4)
Mn(1) N(2) C(29) C(28) 4.3(8)
Mn(1) N(2) C(35) C(30) 37.2(4)
Mn(1) N(2) C(35) C(34) 162.7(3)
C(29) N(2) C(35) C(30) -147.5(5)
C(29) N(2) C(35) C(34) -22.0(7)
C(35) N(2) C(29) C(28) -170.4(5)
Mn(2) N(3) C(42) C(41) 3.5(7)
Mn(2) N(3) C(50) C(51) 167.3(3)
Mn(2) N(3) C(50) C(55) 41.8(4)
C(42) N(3) C(50) C(51) -19.0(6)
C(42) N(3) C(50) C(55) -144.5(4)
C(50) N(3) C(42) C(41) -169.4(4)
Mn(2) N(4) C(49) C(48) -2.7(8)
Mn(2) N(4) C(55) C(50) 29.8(5)
Mn(2) N(4) C(55) C(54) 151.6(3)
C(49) N(4) C(55) C(50) -151.4(4)
C(49) N(4) C(55) C(54) -29.7(6)
C(55) N(4) C(49) C(48) 178.8(5)
O(1) C(1) C(2) C(3) 174.4(3)
O(1) C(1) C(2) C(19) -5.1(5)
O(1) C(1) C(6) C(5) -174.6(4)
O(1) C(1) C(6) C(13) 7.5(6)
C(2) C(1) C(6) C(5) 4.3(6)
C(2) C(1) C(6) C(13) -173.6(4)
C(6) C(1) C(2) C(3) -4.6(6)
C(6) C(1) C(2) C(19) 175.9(4)
C(1) C(2) C(3) C(4) 1.6(6)
C(1) C(2) C(19) C(18) -53.1(5)
C(1) C(2) C(19) C(20) 131.4(4)
C(3) C(2) C(19) C(18) 127.4(5)
C(3) C(2) C(19) C(20) -48.1(6)
C(19) C(2) C(3) C(4) -178.9(4)
C(2) C(3) C(4) C(5) 1.4(7)
C(3) C(4) C(5) C(6) -1.8(8)
C(4) C(5) C(6) C(1) -1.0(7)
C(4) C(5) C(6) C(13) 176.9(4)
C(1) C(6) C(13) C(12) -6.0(5)
C(1) C(6) C(13) C(14) 113.5(5)
C(1) C(6) C(13) C(15) -126.0(4)
C(5) C(6) C(13) C(12) 176.2(4)
C(5) C(6) C(13) C(14) -64.3(5)
C(5) C(6) C(13) C(15) 56.2(6)
O(1) C(7) C(8) C(9) 174.2(3)
O(1) C(7) C(8) C(39) -3.3(5)
O(1) C(7) C(12) C(11) -174.3(3)
O(1) C(7) C(12) C(13) 2.0(6)
C(8) C(7) C(12) C(11) 2.1(6)
C(8) C(7) C(12) C(13) 178.4(4)
C(12) C(7) C(8) C(9) -2.5(6)
C(12) C(7) C(8) C(39) -180.0(3)
C(7) C(8) C(9) C(10) 0.7(6)
C(7) C(8) C(39) C(38) -51.5(6)
C(7) C(8) C(39) C(40) 127.6(5)
C(9) C(8) C(39) C(38) 131.1(5)
C(9) C(8) C(39) C(40) -49.7(6)
C(39) C(8) C(9) C(10) 178.2(4)
C(8) C(9) C(10) C(11) 1.3(6)
C(9) C(10) C(11) C(12) -1.7(6)
C(10) C(11) C(12) C(7) 0.2(4)
C(10) C(11) C(12) C(13) -176.3(4)
C(7) C(12) C(13) C(6) 1.5(5)
C(7) C(12) C(13) C(14) -117.3(4)
C(7) C(12) C(13) C(15) 121.8(4)
C(11) C(12) C(13) C(6) 177.6(3)
C(11) C(12) C(13) C(14) 58.8(4)
C(11) C(12) C(13) C(15) -62.1(5)
O(2) C(16) C(17) C(18) 178.8(4)
O(2) C(16) C(21) C(20) -178.6(4)
O(2) C(16) C(21) C(22) -3.5(7)
C(17) C(16) C(21) C(20) 1.8(7)
C(17) C(16) C(21) C(22) 176.9(4)
C(21) C(16) C(17) C(18) -1.6(7)
C(16) C(17) C(18) C(19) -0.2(5)
C(17) C(18) C(19) C(2) -173.9(4)
C(17) C(18) C(19) C(20) 1.8(7)
C(2) C(19) C(20) C(21) 174.1(4)
C(18) C(19) C(20) C(21) -1.5(7)
C(19) C(20) C(21) C(16) -0.3(6)
C(19) C(20) C(21) C(22) -175.6(4)
C(16) C(21) C(22) N(1) 1.8(8)
C(20) C(21) C(22) N(1) 177.0(4)
O(3) C(23) C(24) C(25) 177.9(5)
O(3) C(23) C(28) C(27) -179.5(5)
O(3) C(23) C(28) C(29) -6.3(8)
C(24) C(23) C(28) C(27) 0.3(6)
C(24) C(23) C(28) C(29) 173.5(5)
C(28) C(23) C(24) C(25) -2.0(8)
C(23) C(24) C(25) C(26) 3.2(8)
C(24) C(25) C(26) C(27) -2.8(9)
C(25) C(26) C(27) C(28) 1.2(9)
C(26) C(27) C(28) C(23) 0.0(8)
C(26) C(27) C(28) C(29) -173.5(5)
C(23) C(28) C(29) N(2) 4.1(9)
C(27) C(28) C(29) N(2) 177.4(5)
N(1) C(30) C(31) C(32) 179.2(4)
N(1) C(30) C(35) N(2) -43.3(4)
N(1) C(30) C(35) C(34) -171.5(3)
C(31) C(30) C(35) N(2) -169.3(4)
C(31) C(30) C(35) C(34) 62.5(4)
C(35) C(30) C(31) C(32) -59.2(5)
C(30) C(31) C(32) C(33) 55.3(5)
C(31) C(32) C(33) C(34) -53.8(5)
C(32) C(33) C(34) C(35) 53.8(6)
C(33) C(34) C(35) N(2) 177.6(4)
C(33) C(34) C(35) C(30) -58.0(5)
O(4) C(36) C(37) C(38) 178.5(4)
O(4) C(36) C(41) C(40) -178.0(4)
O(4) C(36) C(41) C(42) -3.9(7)
C(37) C(36) C(41) C(40) -1.5(7)
C(37) C(36) C(41) C(42) 172.5(4)
C(41) C(36) C(37) C(38) 1.9(7)
C(36) C(37) C(38) C(39) -1.3(7)
C(37) C(38) C(39) C(8) 179.5(4)
C(37) C(38) C(39) C(40) 0.3(6)
C(8) C(39) C(40) C(41) -179.2(4)
C(38) C(39) C(40) C(41) 0.0(6)
C(39) C(40) C(41) C(36) 0.5(7)
C(39) C(40) C(41) C(42) -173.8(4)
C(36) C(41) C(42) N(3) 8.6(7)
C(40) C(41) C(42) N(3) -177.3(4)
O(5) C(43) C(44) C(45) 179.3(5)
O(5) C(43) C(48) C(47) -179.1(5)
O(5) C(43) C(48) C(49) 0.8(8)
C(44) C(43) C(48) C(47) 1.1(7)
C(44) C(43) C(48) C(49) -178.9(5)
C(48) C(43) C(44) C(45) -1.0(8)
C(43) C(44) C(45) C(46) 0.5(8)
C(44) C(45) C(46) C(47) -0.2(7)
C(45) C(46) C(47) C(48) 0.4(8)
C(46) C(47) C(48) C(43) -0.8(8)
C(46) C(47) C(48) C(49) 179.2(5)
C(43) C(48) C(49) N(4) 5.3(9)
C(47) C(48) C(49) N(4) -174.7(5)
N(3) C(50) C(51) C(52) 178.6(3)
N(3) C(50) C(55) N(4) -43.8(5)
N(3) C(50) C(55) C(54) -169.8(4)
C(51) C(50) C(55) N(4) -173.6(4)
C(51) C(50) C(55) C(54) 60.5(5)
C(55) C(50) C(51) C(52) -58.7(5)
C(50) C(51) C(52) C(53) 56.2(5)
C(51) C(52) C(53) C(54) -56.1(6)
C(52) C(53) C(54) C(55) 56.6(6)
C(53) C(54) C(55) N(4) -178.7(3)
C(53) C(54) C(55) C(50) -58.5(5)
